data_2108708
loop_
_publ_author_name
'Olejniczak, Anna'
'Katrusiak, Anna'
'Podsiad\/lo, Marcin'
'Katrusiak, Andrzej'

_publ_section_title
;
 Crystal design by CH&#x00B7;&#x00B7;&#x00B7;N and
 N&#x00B7;&#x00B7;&#x00B7;N interactions: high-pressure structures of
 high-nitrogen-content azido-triazolopyridazines compounds
;
_journal_coeditor_code DK5103SUP1
_journal_issue 6
_journal_name_full 'Acta Crystallographica Section B'
_journal_page_first
;
;
_journal_paper_doi 10.1107/S2052520620014493
_journal_volume 76
_journal_year 2020
_chemical_formula_moiety 'C5 H3 N7'
_chemical_formula_sum 'C5 H3 N7'
_chemical_formula_weight 161.14
_chemical_name_systematic 6-azido-1,2,4-triazolo[4,3-b]pyridazine
_space_group_crystal_system monoclinic
_space_group_IT_number 14
_space_group_name_Hall '-P 2ybc'
_space_group_name_H-M_alt 'P 1 21/c 1'
_atom_sites_solution_hydrogens geom
_atom_sites_solution_primary direct
_audit_creation_date 2018-10-29
_audit_creation_method
;
Olex2 1.2
(compiled 2018.05.29 svn.r3508 for OlexSys, GUI svn.r5506)
;
_cell_angle_alpha 90
_cell_angle_beta 94.6(2)
_cell_angle_gamma 90
_cell_formula_units_Z 8
_cell_length_a 7.918(15)
_cell_length_b 18.223(2)
_cell_length_c 8.897(14)
_cell_measurement_pressure 770000
_cell_measurement_reflns_used 890
_cell_measurement_temperature 296(2)
_cell_measurement_theta_max 21.3310
_cell_measurement_theta_min 4.0520
_cell_volume 1280(3)
_computing_cell_refinement
;
CrysAlisPro, Agilent Technologies,
Version 1.171.37.31 (release 14-01-2014 CrysAlis171 .NET)
(compiled Jan 14 2014,18:38:05)
;
_computing_data_collection
;
CrysAlisPro, Agilent Technologies,
Version 1.171.37.31 (release 14-01-2014 CrysAlis171 .NET)
(compiled Jan 14 2014,18:38:05)
;
_computing_data_reduction
;
CrysAlisPro, Agilent Technologies,
Version 1.171.37.31 (release 14-01-2014 CrysAlis171 .NET)
(compiled Jan 14 2014,18:38:05)
;
_computing_molecular_graphics 'Olex2 (Dolomanov et al., 2009)'
_computing_publication_material 'Olex2 (Dolomanov et al., 2009)'
_computing_structure_refinement 'ShelXL (Sheldrick, 2015)'
_computing_structure_solution 'ShelXT (Sheldrick, 2015)'
_diffrn_ambient_environment 'diamond-anvil cell'
_diffrn_ambient_pressure 770000
_diffrn_ambient_temperature 296(2)
_diffrn_detector 'CCD plate'
_diffrn_detector_area_resol_mean 16.2413
_diffrn_detector_type Eos
_diffrn_measured_fraction_theta_full 0.179
_diffrn_measured_fraction_theta_max 0.158
_diffrn_measurement_details
;
#__ type_ start__ end____ width___ exp.time_
  1 phi    -35.00   19.75   0.7500   37.0000
omega____ theta____ kappa____ phi______ frames
   0.0000  -30.0000    0.0000     -     73

#__ type_ start__ end____ width___ exp.time_
  2 phi    140.00  200.00   0.7500   37.0000
omega____ theta____ kappa____ phi______ frames
   0.0000  -30.0000    0.0000     -     80

#__ type_ start__ end____ width___ exp.time_
  3 phi    160.00  217.00   0.7500   37.0000
omega____ theta____ kappa____ phi______ frames
   0.0000   30.0000    0.0000     -     76

#__ type_ start__ end____ width___ exp.time_
  4 phi    -20.00   34.75   0.7500   37.0000
omega____ theta____ kappa____ phi______ frames
   0.0000   30.0000    0.0000     -     73

#__ type_ start__ end____ width___ exp.time_
  5 omega  -24.00   24.00   0.7500   37.0000
omega____ theta____ kappa____ phi______ frames
    -       30.0000   39.4600  -12.9000 64

#__ type_ start__ end____ width___ exp.time_
  6 omega  -24.00   24.00   0.7500   37.0000
omega____ theta____ kappa____ phi______ frames
    -       30.0000   39.4600  167.1000 64

#__ type_ start__ end____ width___ exp.time_
  7 omega  -50.00   10.00   0.7500   37.0000
omega____ theta____ kappa____ phi______ frames
    -      -30.0000   39.4600  167.1000 80

#__ type_ start__ end____ width___ exp.time_
  8 omega  -50.00   10.00   0.7500   37.0000
omega____ theta____ kappa____ phi______ frames
    -      -30.0000   39.4600  -12.9000 80

#__ type_ start__ end____ width___ exp.time_
  9 omega  -64.00   -8.50   0.7500   37.0000
omega____ theta____ kappa____ phi______ frames
    -      -30.0000   81.4000  -28.9000 74

#__ type_ start__ end____ width___ exp.time_
 10 omega  -64.00   -8.50   0.7500   37.0000
omega____ theta____ kappa____ phi______ frames
    -      -30.0000   81.4000  151.1000 74

#__ type_ start__ end____ width___ exp.time_
 11 omega  -19.00    8.00   0.7500   37.0000
omega____ theta____ kappa____ phi______ frames
    -       30.0000   81.4000  151.1000 36

#__ type_ start__ end____ width___ exp.time_
 12 omega  -19.00    8.00   0.7500   37.0000
omega____ theta____ kappa____ phi______ frames
    -       30.0000   81.4000  -28.9000 36

#__ type_ start__ end____ width___ exp.time_
 13 omega  -43.00  -21.25   0.7500   37.0000
omega____ theta____ kappa____ phi______ frames
    -       30.0000  134.6000  -56.9000 29

#__ type_ start__ end____ width___ exp.time_
 14 omega  -43.00  -21.25   0.7500   37.0000
omega____ theta____ kappa____ phi______ frames
    -       30.0000  134.6000  123.1000 29

#__ type_ start__ end____ width___ exp.time_
 15 omega  -90.00  -36.00   0.7500   37.0000
omega____ theta____ kappa____ phi______ frames
    -      -30.0000  134.6000  123.1000 72

#__ type_ start__ end____ width___ exp.time_
 16 omega  -90.00  -36.00   0.7500   37.0000
omega____ theta____ kappa____ phi______ frames
    -      -30.0000  134.6000  -56.9000 72
;
_diffrn_measurement_device 'four-circle diffractometer'
_diffrn_measurement_device_type 'KM-4 CCD'
_diffrn_measurement_method
;
HP omega scans - for more details see:
A. Budzianowski, A. Katrusiak in High-Pressure Crystallography
(Eds.: A. Katrusiak, P. F. McMillan),
Dordrecht: Kluwer Acad. Publ., 2004 pp.157-168
;
_diffrn_orient_matrix_UB_11 0.0623906000
_diffrn_orient_matrix_UB_12 0.0004926000
_diffrn_orient_matrix_UB_13 -0.0527266000
_diffrn_orient_matrix_UB_21 0.0321401000
_diffrn_orient_matrix_UB_22 0.0336272000
_diffrn_orient_matrix_UB_23 0.0307576000
_diffrn_orient_matrix_UB_31 0.0561843000
_diffrn_orient_matrix_UB_32 -0.0196570000
_diffrn_orient_matrix_UB_33 0.0515619000
_diffrn_radiation_monochromator graphite
_diffrn_radiation_probe x-ray
_diffrn_radiation_type MoK\a
_diffrn_radiation_wavelength 0.71073
_diffrn_reflns_av_R_equivalents 0.1603
_diffrn_reflns_av_unetI/netI 0.0584
_diffrn_reflns_Laue_measured_fraction_full 0.179
_diffrn_reflns_Laue_measured_fraction_max 0.158
_diffrn_reflns_limit_h_max 6
_diffrn_reflns_limit_h_min -6
_diffrn_reflns_limit_k_max 22
_diffrn_reflns_limit_k_min -23
_diffrn_reflns_limit_l_max 8
_diffrn_reflns_limit_l_min -7
_diffrn_reflns_number 4666
_diffrn_reflns_point_group_measured_fraction_full 0.179
_diffrn_reflns_point_group_measured_fraction_max 0.158
_diffrn_reflns_theta_full 25.242
_diffrn_reflns_theta_max 26.928
_diffrn_reflns_theta_min 4.066
_diffrn_source 'Enhance (Mo) X-ray Source'
_exptl_absorpt_coefficient_mu 0.123
_exptl_absorpt_correction_T_max 1.00000
_exptl_absorpt_correction_T_min 0.73408
_exptl_absorpt_correction_type multi-scan
_exptl_absorpt_process_details
;
CrysAlisPro, Agilent Technologies,
Version 1.171.37.31 (release 14-01-2014 CrysAlis171 .NET)
(compiled Jan 14 2014,18:38:05)
Empirical absorption correction using spherical harmonics,
 implemented in SCALE3 ABSPACK scaling algorithm.
;
_exptl_crystal_colour colorless
_exptl_crystal_density_diffrn 1.673
_exptl_crystal_description plate
_exptl_crystal_F_000 656
_exptl_crystal_size_max 0.36
_exptl_crystal_size_mid 0.29
_exptl_crystal_size_min 0.18
_refine_diff_density_max 0.131
_refine_diff_density_min -0.136
_refine_diff_density_rms 0.039
_refine_ls_extinction_coef 0.015(11)
_refine_ls_extinction_expression Fc^*^=kFc[1+0.001xFc^2^\l^3^/sin(2\q)]^-1/4^
_refine_ls_extinction_method 'SHELXL-2018/3 (Sheldrick 2018)'
_refine_ls_goodness_of_fit_ref 1.077
_refine_ls_hydrogen_treatment constr
_refine_ls_matrix_type full
_refine_ls_number_parameters 98
_refine_ls_number_reflns 438
_refine_ls_number_restraints 0
_refine_ls_restrained_S_all 1.077
_refine_ls_R_factor_all 0.1114
_refine_ls_R_factor_gt 0.0714
_refine_ls_shift/su_max 0.000
_refine_ls_shift/su_mean 0.000
_refine_ls_structure_factor_coef Fsqd
_refine_ls_weighting_details 'w=1/[\s^2^(Fo^2^)+(0.1550P)^2^+0.2012P] where P=(Fo^2^+2Fc^2^)/3'
_refine_ls_weighting_scheme calc
_refine_ls_wR_factor_gt 0.1981
_refine_ls_wR_factor_ref 0.2310
_reflns_Friedel_coverage 0.000
_reflns_number_gt 267
_reflns_number_total 438
_reflns_threshold_expression 'I > 2\s(I)'
_cod_data_source_file dk5103sup1.cif
_cod_data_source_block C5H3N7at0.77GPa
_cod_database_code 2108708
_shelx_shelxl_version_number 2014/7
_shelx_space_group_comment
;
The symmetry employed for this shelxl refinement is uniquely defined
by the following loop, which should always be used as a source of
symmetry information in preference to the above space-group names.
They are only intended as comments.
;
_reflns_odcompleteness_completeness 15.91
_reflns_odcompleteness_iscentric 1
_reflns_odcompleteness_theta 26.87
_olex2_refinement_description
;
1. Fixed Uiso
 At 1.2 times of:
  All C(H) groups
2.a Aromatic/amide H refined with riding coordinates:
 C27(H27), C28(H28), C23(H23), C7(H7), C8(H8), C3(H3)
;
_olex2_submission_special_instructions 'No special instructions were received'

loop_
_space_group_symop_operation_xyz
'x, y, z'
'-x, y+1/2, -z+1/2'
'-x, -y, -z'
'x, -y-1/2, z-1/2'

loop_
_atom_site_label
_atom_site_type_symbol
_atom_site_fract_x
_atom_site_fract_y
_atom_site_fract_z
_atom_site_U_iso_or_equiv
_atom_site_adp_type
_atom_site_occupancy
_atom_site_site_symmetry_order
_atom_site_calc_flag
_atom_site_refinement_flags_posn
_atom_site_refinement_flags_adp
_atom_site_refinement_flags_occupancy
_atom_site_disorder_assembly
_atom_site_disorder_group
N24 N 0.657(3) 0.5011(3) 0.400(3) 0.040(2) Uiso 1 1 d . . . . .
N25 N 0.563(3) 0.5576(3) 0.329(3) 0.040(2) Uiso 1 1 d . . . . .
C26 C 0.459(4) 0.5350(4) 0.218(3) 0.046(3) Uiso 1 1 d . . . . .
C27 C 0.442(3) 0.4598(4) 0.167(3) 0.057(3) Uiso 1 1 d . . . . .
H27 H 0.3692 0.4486 0.0828 0.069 Uiso 1 1 calc R . . . .
C28 C 0.530(3) 0.4071(4) 0.239(3) 0.047(3) Uiso 1 1 d . . . . .
H28 H 0.5170 0.3583 0.2095 0.057 Uiso 1 1 calc R . . . .
C29 C 0.645(5) 0.4275(4) 0.365(4) 0.041(3) Uiso 1 1 d . . . . .
N21 N 0.751(3) 0.3901(3) 0.457(2) 0.049(2) Uiso 1 1 d . . . . .
N22 N 0.840(3) 0.4409(4) 0.543(3) 0.053(3) Uiso 1 1 d . . . . .
C23 C 0.782(3) 0.5059(4) 0.512(3) 0.044(3) Uiso 1 1 d . . . . .
H23 H 0.8195 0.5490 0.5598 0.053 Uiso 1 1 calc R . . . .
N210 N 0.348(3) 0.5851(3) 0.143(2) 0.048(2) Uiso 1 1 d . . . . .
N211 N 0.369(3) 0.6497(4) 0.180(3) 0.053(3) Uiso 1 1 d . . . . .
N212 N 0.372(4) 0.7103(4) 0.207(3) 0.057(3) Uiso 1 1 d . . . . .
N4 N 0.788(3) 0.7228(3) 0.635(3) 0.039(2) Uiso 1 1 d . . . . .
N5 N 0.881(3) 0.6676(3) 0.709(2) 0.041(2) Uiso 1 1 d . . . . .
C6 C 0.990(4) 0.6930(5) 0.813(3) 0.045(3) Uiso 1 1 d . . . . .
C7 C 1.027(4) 0.7688(4) 0.848(3) 0.053(3) Uiso 1 1 d . . . . .
H7 H 1.1097 0.7815 0.9240 0.064 Uiso 1 1 calc R . . . .
C8 C 0.937(4) 0.8212(5) 0.767(3) 0.047(3) Uiso 1 1 d . . . . .
H8 H 0.9587 0.8709 0.7836 0.057 Uiso 1 1 calc R . . . .
C9 C 0.810(3) 0.7972(4) 0.657(3) 0.036(3) Uiso 1 1 d . . . . .
N1 N 0.716(3) 0.8322(4) 0.549(3) 0.048(2) Uiso 1 1 d . . . . .
N2 N 0.623(3) 0.7801(4) 0.466(3) 0.056(3) Uiso 1 1 d . . . . .
C3 C 0.672(4) 0.7155(4) 0.519(3) 0.045(3) Uiso 1 1 d . . . . .
H3 H 0.6318 0.6708 0.4806 0.054 Uiso 1 1 calc R . . . .
N10 N 1.095(3) 0.6436(4) 0.897(2) 0.050(2) Uiso 1 1 d . . . . .
N11 N 1.074(5) 0.5774(4) 0.862(4) 0.055(3) Uiso 1 1 d . . . . .
N12 N 1.057(4) 0.5159(4) 0.854(3) 0.061(3) Uiso 1 1 d . . . . .

loop_
_atom_type_symbol
_atom_type_description
_atom_type_scat_dispersion_real
_atom_type_scat_dispersion_imag
_atom_type_scat_source
C C 0.0033 0.0016 'International Tables Vol C Tables 4.2.6.8 and 6.1.1.4'
H H 0.0000 0.0000 'International Tables Vol C Tables 4.2.6.8 and 6.1.1.4'
N N 0.0061 0.0033 'International Tables Vol C Tables 4.2.6.8 and 6.1.1.4'

loop_
_geom_angle_atom_site_label_1
_geom_angle_atom_site_label_2
_geom_angle_atom_site_label_3
_geom_angle
_geom_angle_site_symmetry_1
_geom_angle_site_symmetry_3
_geom_angle_publ_flag
C29 N24 N25 126.5(7) . . ?
C23 N24 N25 128.3(7) . . ?
C23 N24 C29 105.1(7) . . ?
C26 N25 N24 113.0(8) . . ?
N25 C26 C27 125.2(9) . . ?
N25 C26 N210 119.4(10) . . ?
N210 C26 C27 115.4(7) . . ?
C28 C27 C26 120.3(9) . . ?
C27 C28 C29 117.8(9) . . ?
N24 C29 C28 117.1(7) . . ?
N21 C29 N24 109.7(8) . . ?
N21 C29 C28 133.2(10) . . ?
C29 N21 N22 106.1(6) . . ?
C23 N22 N21 109.7(7) . . ?
N22 C23 N24 109.2(8) . . ?
N211 N210 C26 115.5(7) . . ?
N212 N211 N210 173.1(14) . . ?
C9 N4 N5 126.3(6) . . ?
C3 N4 N5 127.1(7) . . ?
C3 N4 C9 106.1(6) . . ?
C6 N5 N4 112.2(6) . . ?
N5 C6 C7 127.4(8) . . ?
N5 C6 N10 118.9(8) . . ?
N10 C6 C7 113.6(7) . . ?
C8 C7 C6 118.0(9) . . ?
C7 C8 C9 117.5(8) . . ?
N4 C9 C8 118.4(7) . . ?
N1 C9 N4 108.2(7) . . ?
N1 C9 C8 132.8(8) . . ?
C9 N1 N2 107.5(6) . . ?
C3 N2 N1 107.2(7) . . ?
N2 C3 N4 110.8(7) . . ?
N11 N10 C6 115.1(7) . . ?
N12 N11 N10 169(3) . . ?

loop_
_geom_bond_atom_site_label_1
_geom_bond_atom_site_label_2
_geom_bond_distance
_geom_bond_site_symmetry_2
_geom_bond_publ_flag
N24 N25 1.390(9) . ?
N24 C29 1.378(13) . ?
N24 C23 1.354(11) . ?
N25 C26 1.300(11) . ?
C26 C27 1.446(16) . ?
C26 N210 1.398(13) . ?
C27 C28 1.322(11) . ?
C28 C29 1.434(13) . ?
C29 N21 1.314(10) . ?
N21 N22 1.366(9) . ?
N22 C23 1.294(13) . ?
N210 N211 1.231(10) . ?
N211 N212 1.131(10) . ?
N4 N5 1.381(9) . ?
N4 C9 1.380(9) . ?
N4 C3 1.331(12) . ?
N5 C6 1.301(11) . ?
C6 C7 1.441(12) . ?
C6 N10 1.400(10) . ?
C7 C8 1.363(11) . ?
C8 C9 1.417(11) . ?
C9 N1 1.333(11) . ?
N1 N2 1.375(11) . ?
N2 C3 1.317(10) . ?
N10 N11 1.253(11) . ?
N11 N12 1.130(9) . ?

_cod_database_fobs_code 2108708
